data_7002048
loop_
_publ_author_name
'Abdellah, Ibrahim'
'Debono, Nathalie'
'Canac, Yves'
'Duhayon, Carine'
'Chauvin, Remi'

_publ_section_title
;
 Atropochiral (C,C)-chelating NHC-ylide ligands: synthesis and
 resolution of palladium(ii) complexes thereof
;
_journal_issue 35
_journal_name_full 'Dalton Transactions'
_journal_page_first 7196
_journal_paper_doi 10.1039/b907019b
_journal_year 2009
_chemical_absolute_configuration ad
_chemical_formula_moiety 'C34 H31 Cl N2 P Pd, C F3 O3 S, C H2 Cl2 '
_chemical_formula_sum 'C36 H33 Cl3 F3 N2 O3 P Pd S'
_chemical_formula_weight 874.46
_space_group_IT_number 29
_symmetry_cell_setting orthorhombic
_symmetry_space_group_name_Hall 'P -2bc -2c'
_symmetry_space_group_name_H-M 'P c 21 b'
_atom_sites_solution_hydrogens geom
_atom_sites_solution_primary direct
_audit_creation_date 07-06-01
_audit_creation_method CRYSTALS_ver_12.84
_cell_angle_alpha 90
_cell_angle_beta 90
_cell_angle_gamma 90
_cell_formula_units_Z 4
_cell_length_a 11.1808(10)
_cell_length_b 18.1687(12)
_cell_length_c 18.3719(13)
_cell_measurement_reflns_used 8000
_cell_measurement_temperature 180
_cell_measurement_theta_max 25
_cell_measurement_theta_min 3
_cell_volume 3732.1(5)
_computing_cell_refinement 'IPDS (Stoe & Cie, 1996)'
_computing_data_collection 'IPDS (Stoe & Cie, 1996)'
_computing_data_reduction 'XRED (Stoe & Cie 1996)'
_computing_molecular_graphics 'CAMERON (Watkin et al., 1996)'
_computing_publication_material 'CRYSTALS (Betteridge et al., 2003)'
_computing_structure_refinement 'CRYSTALS (Betteridge et al., 2003)'
_computing_structure_solution 'SIR92 (Altomare et al., 1994)'
_diffrn_ambient_temperature 180
_diffrn_measured_fraction_theta_full 0.998
_diffrn_measured_fraction_theta_max 0.992
_diffrn_measurement_device_type 'Stoe IPDS'
_diffrn_measurement_method '\f scans'
_diffrn_radiation_monochromator graphite
_diffrn_radiation_type 'Mo K\a'
_diffrn_radiation_wavelength 0.71073
_diffrn_reflns_av_R_equivalents 0.042
_diffrn_reflns_limit_h_max 13
_diffrn_reflns_limit_h_min -13
_diffrn_reflns_limit_k_max 22
_diffrn_reflns_limit_k_min -22
_diffrn_reflns_limit_l_max 22
_diffrn_reflns_limit_l_min -22
_diffrn_reflns_number 34134
_diffrn_reflns_theta_full 25.482
_diffrn_reflns_theta_max 26.002
_diffrn_reflns_theta_min 2.132
_diffrn_standards_number 0
_exptl_absorpt_coefficient_mu 0.864
_exptl_absorpt_correction_T_max 0.87
_exptl_absorpt_correction_T_min 0.80
_exptl_absorpt_correction_type multi-scan
_exptl_absorpt_process_details
;
[c.f. r.h. blessing, acta cryst. (1995), a51, 33-38]
;
_exptl_crystal_colour colorless
_exptl_crystal_density_diffrn 1.556
_exptl_crystal_description block
_exptl_crystal_F_000 1768
_exptl_crystal_size_max 0.35
_exptl_crystal_size_mid 0.20
_exptl_crystal_size_min 0.15
_refine_diff_density_max 0.53
_refine_diff_density_min -0.53
_refine_ls_abs_structure_details 'Flack (1983), 3499 Friedel-pairs'
_refine_ls_abs_structure_Flack -0.01(3)
_refine_ls_extinction_method None
_refine_ls_goodness_of_fit_ref 1.0995
_refine_ls_hydrogen_treatment constr
_refine_ls_matrix_type full
_refine_ls_number_parameters 452
_refine_ls_number_reflns 5127
_refine_ls_number_restraints 1
_refine_ls_R_factor_all 0.0485
_refine_ls_R_factor_gt 0.0357
_refine_ls_shift/su_max 0.001483
_refine_ls_structure_factor_coef F
_refine_ls_weighting_details
;
Method, part 1, Chebychev polynomial, (Watkin, 1994, Prince, 1982)
[weight] = 1.0/[A~0~*T~0~(x)+A~1~*T~1~(x) ... +A~n-1~]*T~n-1~(x)]
where A~i~ are the Chebychev coefficients listed below and x= Fcalc/Fmax
Method = Robust Weighting (Prince, 1982)
W = [weight] * [1-(deltaF/6*sigmaF)^2^]^2^
A~i~ are:
1.16 0.477E-02 0.644
;
_refine_ls_weighting_scheme calc
_refine_ls_wR_factor_all 0.0473
_refine_ls_wR_factor_gt 0.0405
_refine_ls_wR_factor_ref 0.0405
_reflns_limit_h_max 13
_reflns_limit_h_min 0
_reflns_limit_k_max 22
_reflns_limit_k_min -22
_reflns_limit_l_max 22
_reflns_limit_l_min 0
_reflns_number_gt 5127
_reflns_number_total 7271
_reflns_threshold_expression I>3.0\s(I)
_cod_data_source_file b907019b.txt
_cod_data_source_block CIFnath53
_cod_depositor_comments
;
The following automatic conversions were performed:
'_symmetry_cell_setting' value 'Orthorhombic' changed to 'orthorhombic'
according to '/home/saulius/struct/CIF-dictionaries/cif_core.dic'
dictionary named 'cif_core.dic' version 2.4.1 from 2010-06-29.

Automatic conversion script
Id: cif_fix_enum 1527 2010-12-29 10:47:43Z saulius 
;
_cod_original_sg_symbol_H-M 'P c 21 b '
_cod_original_formula_sum 'C36 H33 Cl3 F3 N2 O3 P1 Pd1 S1'
_cod_database_code 7002048

loop_
_symmetry_equiv_pos_as_xyz
x,y,z
-x,y,z+1/2
-x,y+1/2,-z
x,y+1/2,-z+1/2

loop_
_atom_site_label
_atom_site_type_symbol
_atom_site_fract_x
_atom_site_fract_y
_atom_site_fract_z
_atom_site_U_iso_or_equiv
_atom_site_occupancy
_atom_site_adp_type
_atom_site_refinement_flags_posn
_atom_site_refinement_flags_adp
_atom_site_refinement_flags_occupancy
_atom_site_disorder_assembly
_atom_site_disorder_group
_atom_site_attached_hydrogens
C1 C 0.1720(4) 0.7392(2) 0.4877(3) 0.0291 1.0000 Uani . . . . . .
C2 C 0.1940(4) 0.7085(3) 0.3679(3) 0.0282 1.0000 Uani . . . . . .
C3 C 0.1773(5) 0.6965(3) 0.2941(3) 0.0329 1.0000 Uani . . . . . .
C4 C 0.2698(5) 0.6607(3) 0.2584(3) 0.0420 1.0000 Uani . . . . . .
C5 C 0.3729(5) 0.6384(4) 0.2960(3) 0.0470 1.0000 Uani . . . . . .
C6 C 0.3890(5) 0.6518(3) 0.3679(3) 0.0408 1.0000 Uani . . . . . .
C7 C 0.2970(4) 0.6877(3) 0.4048(3) 0.0306 1.0000 Uani . . . . . .
C8 C 0.3689(5) 0.6936(3) 0.5335(3) 0.0428 1.0000 Uani . . . . . .
C9 C 0.0051(4) 0.7709(2) 0.4050(2) 0.0230 1.0000 Uani . . . . . .
C10 C 0.0055(4) 0.8445(2) 0.3764(2) 0.0216 1.0000 Uani . . . . . .
C11 C 0.1094(5) 0.8834(3) 0.3599(3) 0.0305 1.0000 Uani . . . . . .
C12 C 0.1063(5) 0.9539(3) 0.3334(3) 0.0337 1.0000 Uani . . . . . .
C13 C -0.0056(5) 0.9880(3) 0.3208(3) 0.0324 1.0000 Uani . . . . . .
C14 C -0.1088(5) 0.9512(3) 0.3357(3) 0.0320 1.0000 Uani . . . . . .
C15 C -0.1075(5) 0.8781(3) 0.3637(3) 0.0287 1.0000 Uani . . . . . .
C16 C -0.2133(5) 0.8393(3) 0.3802(3) 0.0369 1.0000 Uani . . . . . .
C17 C -0.2099(4) 0.7696(3) 0.4057(3) 0.0332 1.0000 Uani . . . . . .
C18 C -0.0998(4) 0.7334(2) 0.4182(2) 0.0266 1.0000 Uani . . . . . .
C19 C 0.0220(4) 0.5845(2) 0.4396(3) 0.0276 1.0000 Uani . . . . . .
C20 C 0.0531(5) 0.5557(3) 0.3721(3) 0.0339 1.0000 Uani . . . . . .
C21 C 0.1543(5) 0.5121(3) 0.3652(3) 0.0382 1.0000 Uani . . . . . .
C22 C 0.2248(5) 0.4970(3) 0.4250(3) 0.0423 1.0000 Uani . . . . . .
C23 C 0.1931(5) 0.5251(3) 0.4927(3) 0.0357 1.0000 Uani . . . . . .
C24 C 0.0923(5) 0.5683(3) 0.5005(3) 0.0322 1.0000 Uani . . . . . .
C25 C -0.2203(4) 0.5976(3) 0.3923(3) 0.0289 1.0000 Uani . . . . . .
C26 C -0.2271(5) 0.6142(3) 0.3183(3) 0.0314 1.0000 Uani . . . . . .
C27 C -0.3034(5) 0.5752(3) 0.2735(3) 0.0339 1.0000 Uani . . . . . .
C28 C -0.3755(4) 0.5207(3) 0.3023(3) 0.0342 1.0000 Uani . . . . . .
C29 C -0.3720(5) 0.5055(3) 0.3751(3) 0.0395 1.0000 Uani . . . . . .
C30 C -0.2963(5) 0.5434(3) 0.4215(3) 0.0326 1.0000 Uani . . . . . .
C31 C -0.1587(5) 0.6390(3) 0.5412(3) 0.0367 1.0000 Uani . . . . . .
C32 C 0.0789(6) 0.8930(3) 0.5473(3) 0.0431 1.0000 Uani . . . . . .
C33 C 0.0929(7) 0.8933(3) 0.6239(4) 0.0532 1.0000 Uani . . . . . .
C34 C 0.0183(6) 0.8500(3) 0.6660(3) 0.0468 1.0000 Uani . . . . . .
C35 C 0.4465(9) 0.8204(5) 0.2262(5) 0.0899 1.0000 Uani . . . . . .
C36 C 0.4600(5) 0.9008(3) 0.4407(3) 0.0447 1.0000 Uani . . . . . .
Pd1 Pd 0.10400(3) 0.78305(4) 0.582034(16) 0.0275 1.0000 Uani . . . . . .
P1 P -0.11010(12) 0.63912(8) 0.44880(6) 0.0266 1.0000 Uani . . . . . .
S1 S 0.47190(14) 0.98429(9) 0.3858(1) 0.0496 1.0000 Uani . . . . . .
Cl1 Cl 0.09882(16) 0.67712(8) 0.65808(7) 0.0442 1.0000 Uani . . . . . .
Cl2 Cl 0.3722(3) 0.81768(19) 0.14273(17) 0.1313 1.0000 Uani . . . . . .
Cl3 Cl 0.5990(3) 0.7970(2) 0.21397(15) 0.1206 1.0000 Uani . . . . . .
F1 F 0.5369(4) 0.9027(3) 0.4950(2) 0.0776 1.0000 Uani . . . . . .
F2 F 0.3527(4) 0.8929(2) 0.4699(2) 0.0687 1.0000 Uani . . . . . .
F3 F 0.4825(4) 0.8411(2) 0.4019(2) 0.0737 1.0000 Uani . . . . . .
N1 N 0.2788(3) 0.7071(2) 0.4774(2) 0.0278 1.0000 Uani . . . . . .
N2 N 0.1192(3) 0.7394(2) 0.42085(19) 0.0233 1.0000 Uani . . . . . .
O1 O 0.5948(4) 0.9870(3) 0.3686(2) 0.0583 1.0000 Uani . . . . . .
O2 O 0.4237(7) 1.0411(3) 0.4286(4) 0.1116 1.0000 Uani . . . . . .
O3 O 0.3987(4) 0.9676(4) 0.3225(3) 0.0775 1.0000 Uani . . . . . .
H31 H 0.1063 0.7111 0.2707 0.0422 1.0000 Uiso R . . . . .
H41 H 0.2639 0.6512 0.2079 0.0512 1.0000 Uiso R . . . . .
H51 H 0.4331 0.6140 0.2699 0.0552 1.0000 Uiso R . . . . .
H61 H 0.4582 0.6382 0.3923 0.0475 1.0000 Uiso R . . . . .
H81 H 0.4198 0.6540 0.5194 0.0655 1.0000 Uiso R . . . . .
H82 H 0.4168 0.7364 0.5389 0.0655 1.0000 Uiso R . . . . .
H83 H 0.3301 0.6818 0.5786 0.0655 1.0000 Uiso R . . . . .
H111 H 0.1840 0.8608 0.3660 0.0384 1.0000 Uiso R . . . . .
H121 H 0.1782 0.9789 0.3236 0.0405 1.0000 Uiso R . . . . .
H131 H -0.0076 1.0371 0.3031 0.0336 1.0000 Uiso R . . . . .
H141 H -0.1830 0.9732 0.3268 0.0402 1.0000 Uiso R . . . . .
H161 H -0.2869 0.8623 0.3726 0.0463 1.0000 Uiso R . . . . .
H171 H -0.2811 0.7444 0.4150 0.0403 1.0000 Uiso R . . . . .
H201 H 0.0060 0.5659 0.3305 0.0414 1.0000 Uiso R . . . . .
H211 H 0.1752 0.4935 0.3197 0.0453 1.0000 Uiso R . . . . .
H221 H 0.2926 0.4672 0.4199 0.0503 1.0000 Uiso R . . . . .
H231 H 0.2425 0.5152 0.5325 0.0413 1.0000 Uiso R . . . . .
H241 H 0.0714 0.5849 0.5467 0.0395 1.0000 Uiso R . . . . .
H261 H -0.1780 0.6505 0.2992 0.0387 1.0000 Uiso R . . . . .
H271 H -0.3075 0.5863 0.2242 0.0414 1.0000 Uiso R . . . . .
H281 H -0.4268 0.4946 0.2712 0.0426 1.0000 Uiso R . . . . .
H291 H -0.4205 0.4691 0.3944 0.0485 1.0000 Uiso R . . . . .
H301 H -0.2967 0.5330 0.4723 0.0410 1.0000 Uiso R . . . . .
H311 H -0.1767 0.5890 0.5552 0.0553 1.0000 Uiso R . . . . .
H312 H -0.0956 0.6575 0.5716 0.0551 1.0000 Uiso R . . . . .
H313 H -0.2297 0.6688 0.5457 0.0552 1.0000 Uiso R . . . . .
H321 H 0.1412 0.9164 0.5184 0.0546 1.0000 Uiso R . . . . .
H322 H 0.0003 0.9052 0.5285 0.0549 1.0000 Uiso R . . . . .
H331 H 0.1638 0.9176 0.6459 0.0706 1.0000 Uiso R . . . . .
H341 H 0.0393 0.8393 0.7162 0.0592 1.0000 Uiso R . . . . .
H342 H -0.0674 0.8573 0.6614 0.0596 1.0000 Uiso R . . . . .
H351 H 0.4402 0.8690 0.2457 0.0974 1.0000 Uiso R . . . . .
H352 H 0.4096 0.7857 0.2591 0.0972 1.0000 Uiso R . . . . .

loop_
_atom_site_aniso_label
_atom_site_aniso_U_11
_atom_site_aniso_U_22
_atom_site_aniso_U_33
_atom_site_aniso_U_23
_atom_site_aniso_U_13
_atom_site_aniso_U_12
C1 0.030(3) 0.019(2) 0.039(3) 0.006(2) -0.011(2) 0.001(2)
C2 0.027(3) 0.024(2) 0.034(3) 0.0017(19) 0.003(2) 0.003(2)
C3 0.037(3) 0.035(3) 0.027(2) 0.000(2) 0.008(2) 0.003(2)
C4 0.042(3) 0.050(3) 0.034(3) 0.000(2) 0.009(2) 0.009(3)
C5 0.044(3) 0.053(4) 0.044(3) -0.003(3) 0.016(3) 0.016(3)
C6 0.027(3) 0.039(3) 0.056(3) -0.003(2) 0.006(3) 0.012(3)
C7 0.027(2) 0.028(2) 0.037(3) 0.004(2) -0.001(2) 0.002(2)
C8 0.040(3) 0.045(3) 0.043(3) 0.003(3) -0.021(2) 0.009(2)
C9 0.0198(19) 0.022(3) 0.027(2) 0.002(2) -0.0007(16) 0.0052(19)
C10 0.029(3) 0.021(2) 0.014(2) 0.0009(17) -0.0040(18) 0.0063(19)
C11 0.032(3) 0.031(2) 0.029(2) -0.0003(19) 0.000(2) 0.003(2)
C12 0.044(3) 0.024(2) 0.033(3) 0.0071(19) 0.002(3) 0.002(2)
C13 0.046(3) 0.026(2) 0.025(2) -0.001(2) 0.000(2) 0.003(2)
C14 0.039(3) 0.033(3) 0.023(2) 0.0019(19) -0.002(2) 0.014(2)
C15 0.031(2) 0.031(2) 0.024(2) 0.0003(18) 0.001(2) 0.009(2)
C16 0.028(3) 0.039(3) 0.044(3) -0.001(3) 0.000(2) 0.006(2)
C17 0.022(2) 0.034(4) 0.043(3) 0.001(2) 0.0045(19) -0.001(2)
C18 0.029(2) 0.028(2) 0.023(2) -0.0033(19) -0.003(2) 0.001(2)
C19 0.036(3) 0.018(2) 0.029(2) 0.0048(18) -0.003(2) -0.006(2)
C20 0.036(3) 0.039(3) 0.027(3) -0.001(2) -0.003(2) 0.001(2)
C21 0.046(3) 0.034(3) 0.035(3) -0.009(2) -0.001(2) 0.005(3)
C22 0.044(3) 0.030(3) 0.053(3) 0.002(3) -0.003(3) 0.005(2)
C23 0.040(3) 0.030(3) 0.038(3) 0.004(2) -0.011(2) 0.001(2)
C24 0.044(3) 0.025(2) 0.028(2) 0.0010(19) -0.004(2) -0.003(2)
C25 0.035(3) 0.028(2) 0.024(2) 0.004(2) 0.003(2) -0.002(2)
C26 0.035(3) 0.034(3) 0.025(2) 0.004(2) -0.001(2) -0.005(2)
C27 0.035(3) 0.045(3) 0.022(2) -0.002(2) -0.002(2) 0.005(2)
C28 0.036(3) 0.031(3) 0.035(3) -0.007(2) -0.003(2) -0.001(2)
C29 0.038(3) 0.039(3) 0.041(3) -0.002(2) 0.003(2) -0.014(2)
C30 0.038(3) 0.036(3) 0.024(2) 0.003(2) 0.005(2) -0.009(2)
C31 0.040(3) 0.042(3) 0.028(3) -0.001(2) 0.001(2) -0.012(3)
C32 0.066(4) 0.028(3) 0.035(3) -0.001(2) 0.008(3) 0.010(3)
C33 0.090(5) 0.025(3) 0.044(4) -0.006(3) 0.007(4) 0.003(3)
C34 0.078(5) 0.033(3) 0.029(3) -0.001(2) 0.011(3) 0.004(3)
C35 0.134(8) 0.059(5) 0.077(6) -0.005(4) 0.033(6) -0.024(5)
C36 0.035(3) 0.056(4) 0.043(3) -0.012(3) 0.005(3) -0.004(3)
Pd1 0.03634(16) 0.02276(14) 0.02347(14) 0.00002(19) -0.00478(16) 0.0000(3)
P1 0.0299(6) 0.0278(6) 0.0222(5) 0.0014(5) 0.0006(6) -0.0033(6)
S1 0.0383(8) 0.0485(8) 0.0620(9) -0.0054(8) 0.0195(7) 0.0007(6)
Cl1 0.0764(10) 0.0288(6) 0.0275(7) 0.0055(5) -0.0125(7) -0.0042(7)
Cl2 0.159(3) 0.135(3) 0.1002(19) 0.0568(18) 0.010(2) 0.026(2)
Cl3 0.129(2) 0.138(3) 0.0948(16) -0.0335(19) -0.0019(16) -0.015(2)
F1 0.062(3) 0.119(4) 0.053(2) 0.017(2) -0.011(2) -0.022(3)
F2 0.045(2) 0.073(3) 0.087(3) 0.004(2) 0.029(2) -0.0185(19)
F3 0.101(3) 0.048(2) 0.072(3) -0.0081(19) 0.017(2) -0.001(2)
N1 0.025(2) 0.0248(19) 0.033(2) 0.0016(16) -0.0101(17) 0.0026(17)
N2 0.0223(19) 0.0248(19) 0.0229(17) 0.0008(16) -0.0005(17) 0.0027(15)
O1 0.037(2) 0.087(3) 0.051(3) 0.019(2) 0.016(2) 0.002(2)
O2 0.166(7) 0.057(3) 0.112(5) -0.001(3) 0.098(5) 0.014(4)
O3 0.054(3) 0.103(4) 0.076(4) 0.017(3) -0.029(3) -0.001(3)

loop_
_atom_type_symbol
_atom_type_scat_dispersion_real
_atom_type_scat_dispersion_imag
_atom_type_scat_Cromer_Mann_a1
_atom_type_scat_Cromer_Mann_b1
_atom_type_scat_Cromer_Mann_a2
_atom_type_scat_Cromer_Mann_b2
_atom_type_scat_Cromer_Mann_a3
_atom_type_scat_Cromer_Mann_b3
_atom_type_scat_Cromer_Mann_a4
_atom_type_scat_Cromer_Mann_b4
_atom_type_scat_Cromer_Mann_c
_atom_type_scat_source
C 0.0033 0.0016 2.3100 20.8439 1.0200 10.2075 1.5886 0.5687 0.8650 51.6512 0.2156 'International Tables Vol C 4.2.6.8 and 6.1.1.4'
H 0.0000 0.0000 0.4930 10.5109 0.3229 26.1257 0.1402 3.1424 0.0408 57.7998 0.0030 'International Tables Vol C 4.2.6.8 and 6.1.1.4'
N 0.0061 0.0033 12.2126 0.0057 3.1322 9.8933 2.0125 28.9975 1.1663 0.5826 -11.5290 'International Tables Vol C 4.2.6.8 and 6.1.1.4'
O 0.0106 0.0060 3.0485 13.2771 2.2868 5.7011 1.5463 0.3239 0.8670 32.9089 0.2508 'International Tables Vol C 4.2.6.8 and 6.1.1.4'
Pd -0.9988 1.0072 19.3319 0.6987 15.5017 7.9893 5.2954 25.2052 0.6058 76.8986 5.2659 'International Tables Vol C 4.2.6.8 and 6.1.1.4'
S 0.1246 0.1234 6.9053 1.4679 5.2034 22.2151 1.4379 0.2536 1.5863 56.1720 0.8669 'International Tables Vol C 4.2.6.8 and 6.1.1.4'
F 0.0171 0.0103 3.5392 10.2825 2.6412 4.2944 1.5170 0.2615 1.0243 26.1476 0.2776 'International Tables Vol C 4.2.6.8 and 6.1.1.4'
Cl 0.1484 0.1585 11.4604 0.0104 7.1964 1.1662 6.2556 18.5194 1.6455 47.7784 -9.5574 'International Tables Vol C 4.2.6.8 and 6.1.1.4'
P 0.1023 0.0942 6.4345 1.9067 4.1791 27.1570 1.7800 0.5260 1.4908 68.1645 1.1149 'International Tables Vol C 4.2.6.8 and 6.1.1.4'

loop_
_geom_angle_atom_site_label_1
_geom_angle_site_symmetry_1
_geom_angle_atom_site_label_2
_geom_angle_site_symmetry_2
_geom_angle_atom_site_label_3
_geom_angle_site_symmetry_3
_geom_angle
_geom_angle_publ_flag
Pd1 . C1 . N1 . 128.1(3) yes
Pd1 . C1 . N2 . 126.8(3) yes
N1 . C1 . N2 . 105.1(4) yes
C3 . C2 . C7 . 123.1(5) yes
C3 . C2 . N2 . 131.4(5) yes
C7 . C2 . N2 . 105.4(4) yes
C2 . C3 . C4 . 115.9(5) yes
C2 . C3 . H31 . 121.1 no
C4 . C3 . H31 . 123.0 no
C3 . C4 . C5 . 121.0(5) yes
C3 . C4 . H41 . 119.9 no
C5 . C4 . H41 . 119.2 no
C4 . C5 . C6 . 122.5(5) yes
C4 . C5 . H51 . 118.3 no
C6 . C5 . H51 . 119.2 no
C5 . C6 . C7 . 117.3(5) yes
C5 . C6 . H61 . 122.3 no
C7 . C6 . H61 . 120.4 no
C6 . C7 . C2 . 120.2(5) yes
C6 . C7 . N1 . 133.6(5) yes
C2 . C7 . N1 . 106.1(4) yes
N1 . C8 . H81 . 110.3 no
N1 . C8 . H82 . 108.9 no
H81 . C8 . H82 . 108.0 no
N1 . C8 . H83 . 109.5 no
H81 . C8 . H83 . 109.7 no
H82 . C8 . H83 . 110.4 no
C10 . C9 . C18 . 121.8(4) yes
C10 . C9 . N2 . 116.4(4) yes
C18 . C9 . N2 . 121.8(4) yes
C9 . C10 . C11 . 123.7(4) yes
C9 . C10 . C15 . 117.2(4) yes
C11 . C10 . C15 . 119.1(4) yes
C10 . C11 . C12 . 122.0(5) yes
C10 . C11 . H111 . 119.6 no
C12 . C11 . H111 . 118.3 no
C11 . C12 . C13 . 119.3(5) yes
C11 . C12 . H121 . 119.8 no
C13 . C12 . H121 . 121.0 no
C12 . C13 . C14 . 120.2(4) yes
C12 . C13 . H131 . 119.2 no
C14 . C13 . H131 . 120.6 no
C13 . C14 . C15 . 121.4(5) yes
C13 . C14 . H141 . 120.5 no
C15 . C14 . H141 . 118.1 no
C14 . C15 . C10 . 118.0(5) yes
C14 . C15 . C16 . 122.3(5) yes
C10 . C15 . C16 . 119.7(4) yes
C15 . C16 . C17 . 121.3(5) yes
C15 . C16 . H161 . 119.0 no
C17 . C16 . H161 . 119.7 no
C16 . C17 . C18 . 121.1(5) yes
C16 . C17 . H171 . 120.0 no
C18 . C17 . H171 . 118.9 no
C17 . C18 . C9 . 118.8(4) yes
C17 . C18 . P1 . 115.8(4) yes
C9 . C18 . P1 . 125.3(4) yes
C20 . C19 . C24 . 119.5(5) yes
C20 . C19 . P1 . 120.1(4) yes
C24 . C19 . P1 . 120.4(4) yes
C19 . C20 . C21 . 120.1(5) yes
C19 . C20 . H201 . 120.4 no
C21 . C20 . H201 . 119.5 no
C20 . C21 . C22 . 120.4(5) yes
C20 . C21 . H211 . 119.5 no
C22 . C21 . H211 . 120.0 no
C21 . C22 . C23 . 119.6(5) yes
C21 . C22 . H221 . 119.9 no
C23 . C22 . H221 . 120.5 no
C22 . C23 . C24 . 120.6(5) yes
C22 . C23 . H231 . 118.6 no
C24 . C23 . H231 . 120.8 no
C19 . C24 . C23 . 119.7(5) yes
C19 . C24 . H241 . 121.3 no
C23 . C24 . H241 . 119.0 no
C26 . C25 . C30 . 119.4(5) yes
C26 . C25 . P1 . 120.9(4) yes
C30 . C25 . P1 . 119.5(4) yes
C25 . C26 . C27 . 120.2(5) yes
C25 . C26 . H261 . 119.5 no
C27 . C26 . H261 . 120.3 no
C26 . C27 . C28 . 120.0(4) yes
C26 . C27 . H271 . 120.0 no
C28 . C27 . H271 . 120.0 no
C27 . C28 . C29 . 120.2(5) yes
C27 . C28 . H281 . 119.0 no
C29 . C28 . H281 . 120.8 no
C28 . C29 . C30 . 121.3(5) yes
C28 . C29 . H291 . 120.1 no
C30 . C29 . H291 . 118.5 no
C25 . C30 . C29 . 118.8(5) yes
C25 . C30 . H301 . 121.0 no
C29 . C30 . H301 . 120.1 no
P1 . C31 . H311 . 108.7 no
P1 . C31 . H312 . 109.2 no
H311 . C31 . H312 . 109.2 no
P1 . C31 . H313 . 109.3 no
H311 . C31 . H313 . 109.4 no
H312 . C31 . H313 . 111.0 no
C33 . C32 . Pd1 . 71.9(3) yes
C33 . C32 . H321 . 117.4 no
Pd1 . C32 . H321 . 118.8 no
C33 . C32 . H322 . 116.9 no
Pd1 . C32 . H322 . 116.4 no
H321 . C32 . H322 . 110.8 no
C32 . C33 . C34 . 119.1(6) yes
C32 . C33 . Pd1 . 69.3(3) yes
C34 . C33 . Pd1 . 72.8(3) yes
C32 . C33 . H331 . 119.6 no
C34 . C33 . H331 . 120.5 no
Pd1 . C33 . H331 . 120.9 no
C33 . C34 . Pd1 . 70.0(3) yes
C33 . C34 . H341 . 120.0 no
Pd1 . C34 . H341 . 116.9 no
C33 . C34 . H342 . 118.0 no
Pd1 . C34 . H342 . 116.6 no
H341 . C34 . H342 . 110.3 no
Cl2 . C35 . Cl3 . 109.9(5) yes
Cl2 . C35 . H351 . 108.7 no
Cl3 . C35 . H351 . 109.9 no
Cl2 . C35 . H352 . 109.1 no
Cl3 . C35 . H352 . 109.5 no
H351 . C35 . H352 . 109.7 no
S1 . C36 . F1 . 110.5(4) yes
S1 . C36 . F2 . 112.4(4) yes
F1 . C36 . F2 . 106.7(5) yes
S1 . C36 . F3 . 111.7(4) yes
F1 . C36 . F3 . 107.7(6) yes
F2 . C36 . F3 . 107.6(5) yes
C34 . Pd1 . C33 . 37.2(2) yes
C34 . Pd1 . C32 . 68.2(2) yes
C33 . Pd1 . C32 . 38.8(2) yes
C34 . Pd1 . C1 . 166.85(19) yes
C33 . Pd1 . C1 . 133.2(2) yes
C32 . Pd1 . C1 . 99.22(19) yes
C34 . Pd1 . Cl1 . 91.45(15) yes
C33 . Pd1 . Cl1 . 122.83(18) yes
C32 . Pd1 . Cl1 . 159.68(15) yes
C1 . Pd1 . Cl1 . 101.03(13) yes
C18 . P1 . C19 . 116.4(2) yes
C18 . P1 . C31 . 108.5(2) yes
C19 . P1 . C31 . 109.9(2) yes
C18 . P1 . C25 . 105.4(2) yes
C19 . P1 . C25 . 106.4(2) yes
C31 . P1 . C25 . 110.1(2) yes
C36 . S1 . O1 . 103.0(3) yes
C36 . S1 . O2 . 105.9(3) yes
O1 . S1 . O2 . 118.2(4) yes
C36 . S1 . O3 . 103.2(3) yes
O1 . S1 . O3 . 112.1(3) yes
O2 . S1 . O3 . 112.6(5) yes
C8 . N1 . C7 . 122.1(4) yes
C8 . N1 . C1 . 125.9(4) yes
C7 . N1 . C1 . 111.9(4) yes
C9 . N2 . C2 . 123.6(4) yes
C9 . N2 . C1 . 124.9(4) yes
C2 . N2 . C1 . 111.5(4) yes

loop_
_geom_bond_atom_site_label_1
_geom_bond_site_symmetry_1
_geom_bond_atom_site_label_2
_geom_bond_site_symmetry_2
_geom_bond_distance
_geom_bond_publ_flag
C1 . Pd1 . 2.053(5) yes
C1 . N1 . 1.343(6) yes
C1 . N2 . 1.363(6) yes
C2 . C3 . 1.386(7) yes
C2 . C7 . 1.388(7) yes
C2 . N2 . 1.400(6) yes
C3 . C4 . 1.387(7) yes
C3 . H31 . 0.941 no
C4 . C5 . 1.404(9) yes
C4 . H41 . 0.947 no
C5 . C6 . 1.355(8) yes
C5 . H51 . 0.938 no
C6 . C7 . 1.394(7) yes
C6 . H61 . 0.927 no
C7 . N1 . 1.395(6) yes
C8 . N1 . 1.461(6) yes
C8 . H81 . 0.952 no
C8 . H82 . 0.951 no
C8 . H83 . 0.959 no
C9 . C10 . 1.436(6) yes
C9 . C18 . 1.378(6) yes
C9 . N2 . 1.428(5) yes
C10 . C11 . 1.394(7) yes
C10 . C15 . 1.423(7) yes
C11 . C12 . 1.371(7) yes
C11 . H111 . 0.937 no
C12 . C13 . 1.415(8) yes
C12 . H121 . 0.940 no
C13 . C14 . 1.361(8) yes
C13 . H131 . 0.950 no
C14 . C15 . 1.425(7) yes
C14 . H141 . 0.935 no
C15 . C16 . 1.409(8) yes
C16 . C17 . 1.351(8) yes
C16 . H161 . 0.933 no
C17 . C18 . 1.415(7) yes
C17 . H171 . 0.935 no
C18 . P1 . 1.807(5) yes
C19 . C20 . 1.390(7) yes
C19 . C24 . 1.400(7) yes
C19 . P1 . 1.787(5) yes
C20 . C21 . 1.387(7) yes
C20 . H201 . 0.947 no
C21 . C22 . 1.379(8) yes
C21 . H211 . 0.932 no
C22 . C23 . 1.391(8) yes
C22 . H221 . 0.936 no
C23 . C24 . 1.381(7) yes
C23 . H231 . 0.934 no
C24 . H241 . 0.929 no
C25 . C26 . 1.394(7) yes
C25 . C30 . 1.407(7) yes
C25 . P1 . 1.779(5) yes
C26 . C27 . 1.382(7) yes
C26 . H261 . 0.926 no
C27 . C28 . 1.382(7) yes
C27 . H271 . 0.929 no
C28 . C29 . 1.366(8) yes
C28 . H281 . 0.938 no
C29 . C30 . 1.385(7) yes
C29 . H291 . 0.926 no
C30 . H301 . 0.951 no
C31 . P1 . 1.782(5) yes
C31 . H311 . 0.964 no
C31 . H312 . 0.960 no
C31 . H313 . 0.965 no
C32 . C33 . 1.417(9) yes
C32 . Pd1 . 2.116(5) yes
C32 . H321 . 0.973 no
C32 . H322 . 0.969 no
C33 . C34 . 1.382(9) yes
C33 . Pd1 . 2.149(6) yes
C33 . H331 . 0.994 no
C34 . Pd1 . 2.185(5) yes
C34 . H341 . 0.972 no
C34 . H342 . 0.972 no
C35 . Cl2 . 1.745(10) yes
C35 . Cl3 . 1.771(10) yes
C35 . H351 . 0.956 no
C35 . H352 . 0.965 no
C36 . S1 . 1.826(7) yes
C36 . F1 . 1.317(7) yes
C36 . F2 . 1.322(7) yes
C36 . F3 . 1.323(7) yes
Pd1 . Cl1 . 2.3789(13) yes
S1 . O1 . 1.411(4) yes
S1 . O2 . 1.404(5) yes
S1 . O3 . 1.454(5) yes
